data_2234748
loop_
_publ_author_name
'Yang, Yanchun'
'Yu, Youzhu'
'Zhu, Changjin'

_publ_section_title
;
 2-[1,1-Dioxo-2-(2,4,5-trifluorobenzyl)-2<i>H</i>-1,2-benzothiazin-4-yl]acetic
 acid
;
_journal_coeditor_code PV2523
_journal_issue 5
_journal_name_full 'Acta Crystallographica Section E'
_journal_page_first o1364
_journal_paper_doi 10.1107/S1600536812015942
_journal_volume 68
_journal_year 2012
_chemical_formula_iupac 'C17 H12 F3 N O4 S'
_chemical_formula_moiety 'C17 H12 F3 N O4 S'
_chemical_formula_sum 'C17 H12 F3 N O4 S'
_chemical_formula_weight 383.34
_chemical_name_systematic
;
2-[1,1-Dioxo-2-(2,4,5-trifluorobenzyl)-2<i>H</i>-1,2-benzothiazin-4-yl]acetic
acid
;
_space_group_IT_number 14
_symmetry_cell_setting monoclinic
_symmetry_space_group_name_Hall '-P 2yn'
_symmetry_space_group_name_H-M 'P 1 21/n 1'
_atom_sites_solution_hydrogens geom
_atom_sites_solution_primary direct
_atom_sites_solution_secondary difmap
_audit_creation_method SHELXL-97
_cell_angle_alpha 90.00
_cell_angle_beta 90.93(3)
_cell_angle_gamma 90.00
_cell_formula_units_Z 4
_cell_length_a 8.3290(17)
_cell_length_b 23.141(5)
_cell_length_c 8.6692(17)
_cell_measurement_reflns_used 9975
_cell_measurement_temperature 293(2)
_cell_measurement_theta_max 28.39
_cell_measurement_theta_min 2.45
_cell_volume 1670.7(6)
_computing_cell_refinement 'SAINT-Plus (Bruker, 2001)'
_computing_data_collection 'APEX2 (Bruker, 2005)'
_computing_data_reduction 'SAINT-Plus (Bruker, 2001)'
_computing_molecular_graphics 'SHELXTL (Sheldrick, 2008)'
_computing_publication_material 'SHELXTL (Sheldrick, 2008) and PLATON (Spek, 2009)'
_computing_structure_refinement 'SHELXL97 (Sheldrick, 2008)'
_computing_structure_solution 'SHELXS97 (Sheldrick, 2008)'
_diffrn_ambient_temperature 293(2)
_diffrn_measured_fraction_theta_full 0.996
_diffrn_measured_fraction_theta_max 0.996
_diffrn_measurement_device_type 'Bruker APEXII CCD'
_diffrn_measurement_method '\f and \w scans'
_diffrn_radiation_monochromator graphite
_diffrn_radiation_source 'fine-focus sealed tube'
_diffrn_radiation_type MoK\a
_diffrn_radiation_wavelength 0.71073
_diffrn_reflns_av_R_equivalents 0.0227
_diffrn_reflns_av_sigmaI/netI 0.0151
_diffrn_reflns_limit_h_max 11
_diffrn_reflns_limit_h_min -11
_diffrn_reflns_limit_k_max 30
_diffrn_reflns_limit_k_min -27
_diffrn_reflns_limit_l_max 11
_diffrn_reflns_limit_l_min -11
_diffrn_reflns_number 22476
_diffrn_reflns_theta_full 28.39
_diffrn_reflns_theta_max 28.39
_diffrn_reflns_theta_min 2.51
_diffrn_standards_number 0
_exptl_absorpt_coefficient_mu 0.249
_exptl_absorpt_correction_type none
_exptl_crystal_colour Colorless
_exptl_crystal_density_diffrn 1.524
_exptl_crystal_density_method 'not measured'
_exptl_crystal_description Block
_exptl_crystal_F_000 784
_exptl_crystal_size_max 0.20
_exptl_crystal_size_mid 0.20
_exptl_crystal_size_min 0.20
_refine_diff_density_max 0.322
_refine_diff_density_min -0.397
_refine_ls_extinction_method none
_refine_ls_goodness_of_fit_ref 1.032
_refine_ls_hydrogen_treatment mixed
_refine_ls_matrix_type full
_refine_ls_number_parameters 239
_refine_ls_number_reflns 4158
_refine_ls_number_restraints 0
_refine_ls_restrained_S_all 1.032
_refine_ls_R_factor_all 0.0450
_refine_ls_R_factor_gt 0.0394
_refine_ls_shift/su_max 0.000
_refine_ls_shift/su_mean 0.000
_refine_ls_structure_factor_coef Fsqd
_refine_ls_weighting_details 'calc w=1/[\s^2^(Fo^2^)+(0.0536P)^2^+0.5773P] where P=(Fo^2^+2Fc^2^)/3'
_refine_ls_weighting_scheme calc
_refine_ls_wR_factor_gt 0.1030
_refine_ls_wR_factor_ref 0.1084
_reflns_number_gt 3646
_reflns_number_total 4158
_reflns_threshold_expression I>2sigma(I)
_cod_data_source_file pv2523.cif
_cod_data_source_block I
_cod_original_sg_symbol_H-M 'P 21/n'
_cod_database_code 2234748
_cod_database_fobs_code 2234748

loop_
_symmetry_equiv_pos_as_xyz
'x, y, z'
'-x+1/2, y+1/2, -z+1/2'
'-x, -y, -z'
'x-1/2, -y-1/2, z-1/2'

loop_
_atom_site_type_symbol
_atom_site_label
_atom_site_fract_x
_atom_site_fract_y
_atom_site_fract_z
_atom_site_U_iso_or_equiv
_atom_site_adp_type
_atom_site_calc_flag
_atom_site_refinement_flags
_atom_site_occupancy
_atom_site_symmetry_multiplicity
S S1 0.11950(4) 0.232698(14) 0.97865(4) 0.03556(11) Uani d . 1 1
F F1 0.69758(14) 0.21289(5) 0.89004(16) 0.0722(3) Uani d . 1 1
F F2 0.6328(2) 0.02123(6) 0.73067(19) 0.0989(5) Uani d . 1 1
F F3 0.3601(2) 0.01403(5) 0.8862(2) 0.0997(5) Uani d . 1 1
O O1 0.4665(2) 0.48147(7) 0.79699(18) 0.0807(5) Uani d . 1 1
H H1 0.504(4) 0.5074(14) 0.855(3) 0.107(10) Uiso d . 1 1
O O2 0.41807(19) 0.43626(6) 1.01497(15) 0.0686(4) Uani d . 1 1
O O3 0.08188(15) 0.19719(5) 1.10801(14) 0.0526(3) Uani d . 1 1
O O4 0.08941(14) 0.20919(5) 0.82864(12) 0.0463(3) Uani d . 1 1
N N1 0.30918(15) 0.25127(5) 0.99625(14) 0.0389(3) Uani d . 1 1
C C1 0.02950(17) 0.30051(6) 0.99039(15) 0.0348(3) Uani d . 1 1
C C2 -0.11807(18) 0.30537(7) 1.06150(18) 0.0419(3) Uani d . 1 1
H H2 -0.1616 0.2741 1.1136 0.050 Uiso calc R 1 1
C C3 -0.19919(19) 0.35725(8) 1.0537(2) 0.0504(4) Uani d . 1 1
H H3 -0.2977 0.3614 1.1014 0.060 Uiso calc R 1 1
C C4 -0.1331(2) 0.40320(7) 0.9744(2) 0.0525(4) Uani d . 1 1
H H4 -0.1901 0.4376 0.9658 0.063 Uiso calc R 1 1
C C5 0.0162(2) 0.39876(7) 0.90794(19) 0.0453(3) Uani d . 1 1
H H5 0.0589 0.4304 0.8568 0.054 Uiso calc R 1 1
C C6 0.10414(17) 0.34714(6) 0.91652(15) 0.0354(3) Uani d . 1 1
C C7 0.26885(18) 0.34231(6) 0.86404(16) 0.0379(3) Uani d . 1 1
C C8 0.36224(18) 0.29773(6) 0.90869(17) 0.0387(3) Uani d . 1 1
H H8 0.4691 0.2980 0.8792 0.046 Uiso calc R 1 1
C C9 0.3439(2) 0.39103(6) 0.77500(19) 0.0448(3) Uani d . 1 1
H H9A 0.4296 0.3755 0.7128 0.054 Uiso calc R 1 1
H H9B 0.2636 0.4074 0.7054 0.054 Uiso calc R 1 1
C C10 0.41079(18) 0.43834(6) 0.87590(19) 0.0433(3) Uani d . 1 1
C C11 0.4227(2) 0.21175(7) 1.07534(18) 0.0448(3) Uani d . 1 1
H H11A 0.3728 0.1972 1.1679 0.054 Uiso calc R 1 1
H H11B 0.5170 0.2336 1.1071 0.054 Uiso calc R 1 1
C C12 0.47589(19) 0.16095(7) 0.97972(17) 0.0419(3) Uani d . 1 1
C C13 0.6136(2) 0.16311(7) 0.8936(2) 0.0480(4) Uani d . 1 1
C C14 0.6717(2) 0.11724(9) 0.8094(2) 0.0594(4) Uani d . 1 1
H H14 0.7667 0.1200 0.7549 0.071 Uiso calc R 1 1
C C15 0.5833(3) 0.06758(8) 0.8099(2) 0.0636(5) Uani d . 1 1
C C16 0.4443(3) 0.06386(8) 0.8907(3) 0.0635(5) Uani d . 1 1
C C17 0.3901(2) 0.10940(7) 0.9768(2) 0.0532(4) Uani d . 1 1
H H17 0.2964 0.1058 1.0329 0.064 Uiso calc R 1 1

loop_
_atom_site_aniso_label
_atom_site_aniso_U_11
_atom_site_aniso_U_22
_atom_site_aniso_U_33
_atom_site_aniso_U_12
_atom_site_aniso_U_13
_atom_site_aniso_U_23
S1 0.04325(19) 0.02765(17) 0.03590(18) -0.00299(12) 0.00411(13) 0.00177(12)
F1 0.0606(7) 0.0529(6) 0.1035(9) -0.0118(5) 0.0109(6) -0.0096(6)
F2 0.1302(13) 0.0558(8) 0.1110(11) 0.0240(8) 0.0069(9) -0.0322(7)
F3 0.1114(11) 0.0384(7) 0.1489(14) -0.0155(7) -0.0099(10) -0.0094(7)
O1 0.1217(14) 0.0547(9) 0.0655(9) -0.0464(9) -0.0027(9) 0.0112(7)
O2 0.0991(11) 0.0490(8) 0.0580(8) -0.0326(7) 0.0064(7) -0.0001(6)
O3 0.0639(7) 0.0421(6) 0.0523(6) -0.0011(5) 0.0144(5) 0.0156(5)
O4 0.0566(6) 0.0365(6) 0.0457(6) -0.0028(5) -0.0032(5) -0.0089(4)
N1 0.0412(6) 0.0332(6) 0.0424(6) -0.0001(5) -0.0004(5) 0.0018(5)
C1 0.0411(7) 0.0302(6) 0.0331(6) -0.0014(5) 0.0012(5) -0.0017(5)
C2 0.0420(7) 0.0416(8) 0.0423(7) -0.0052(6) 0.0048(6) 0.0002(6)
C3 0.0416(8) 0.0525(9) 0.0573(9) 0.0042(7) 0.0078(7) -0.0013(7)
C4 0.0495(9) 0.0419(9) 0.0662(10) 0.0100(7) 0.0044(7) 0.0025(7)
C5 0.0517(8) 0.0329(7) 0.0514(8) 0.0015(6) 0.0044(7) 0.0037(6)
C6 0.0423(7) 0.0295(7) 0.0344(6) -0.0023(5) 0.0020(5) -0.0015(5)
C7 0.0459(7) 0.0279(6) 0.0402(7) -0.0049(5) 0.0085(6) -0.0032(5)
C8 0.0403(7) 0.0327(7) 0.0434(7) -0.0047(5) 0.0063(6) -0.0041(5)
C9 0.0538(8) 0.0320(7) 0.0491(8) -0.0048(6) 0.0167(7) -0.0006(6)
C10 0.0424(7) 0.0308(7) 0.0572(9) -0.0036(6) 0.0103(6) 0.0024(6)
C11 0.0513(8) 0.0433(8) 0.0394(7) 0.0062(7) -0.0103(6) -0.0030(6)
C12 0.0484(8) 0.0356(7) 0.0413(7) 0.0047(6) -0.0097(6) 0.0019(6)
C13 0.0512(8) 0.0382(8) 0.0543(9) 0.0021(6) -0.0063(7) -0.0013(7)
C14 0.0631(11) 0.0552(11) 0.0601(11) 0.0133(9) 0.0033(8) -0.0029(8)
C15 0.0838(13) 0.0409(9) 0.0659(11) 0.0163(9) -0.0075(10) -0.0110(8)
C16 0.0782(13) 0.0320(8) 0.0796(13) -0.0022(8) -0.0153(10) -0.0013(8)
C17 0.0579(10) 0.0395(8) 0.0621(10) 0.0000(7) -0.0032(8) 0.0049(7)

loop_
_atom_type_symbol
_atom_type_description
_atom_type_scat_dispersion_real
_atom_type_scat_dispersion_imag
_atom_type_scat_source
C C 0.0033 0.0016 'International Tables Vol C Tables 4.2.6.8 and 6.1.1.4'
H H 0.0000 0.0000 'International Tables Vol C Tables 4.2.6.8 and 6.1.1.4'
N N 0.0061 0.0033 'International Tables Vol C Tables 4.2.6.8 and 6.1.1.4'
O O 0.0106 0.0060 'International Tables Vol C Tables 4.2.6.8 and 6.1.1.4'
F F 0.0171 0.0103 'International Tables Vol C Tables 4.2.6.8 and 6.1.1.4'
S S 0.1246 0.1234 'International Tables Vol C Tables 4.2.6.8 and 6.1.1.4'

loop_
_geom_angle_atom_site_label_1
_geom_angle_atom_site_label_2
_geom_angle_atom_site_label_3
_geom_angle
O4 S1 O3 117.26(8)
O4 S1 N1 109.80(7)
O3 S1 N1 107.48(8)
O4 S1 C1 109.08(7)
O3 S1 C1 111.83(7)
N1 S1 C1 99.97(7)
C10 O1 H1 111(2)
C8 N1 C11 121.67(13)
C8 N1 S1 117.70(10)
C11 N1 S1 119.28(11)
C2 C1 C6 122.78(13)
C2 C1 S1 118.92(11)
C6 C1 S1 118.10(10)
C3 C2 C1 119.04(14)
C3 C2 H2 120.5
C1 C2 H2 120.5
C2 C3 C4 119.63(15)
C2 C3 H3 120.2
C4 C3 H3 120.2
C5 C4 C3 121.14(15)
C5 C4 H4 119.4
C3 C4 H4 119.4
C4 C5 C6 120.89(14)
C4 C5 H5 119.6
C6 C5 H5 119.6
C5 C6 C1 116.36(13)
C5 C6 C7 122.84(13)
C1 C6 C7 120.62(13)
C8 C7 C6 120.81(13)
C8 C7 C9 118.58(13)
C6 C7 C9 120.18(13)
C7 C8 N1 124.19(13)
C7 C8 H8 117.9
N1 C8 H8 117.9
C10 C9 C7 113.55(13)
C10 C9 H9A 108.9
C7 C9 H9A 108.9
C10 C9 H9B 108.9
C7 C9 H9B 108.9
H9A C9 H9B 107.7
O2 C10 O1 122.93(16)
O2 C10 C9 124.36(14)
O1 C10 C9 112.65(15)
N1 C11 C12 114.76(12)
N1 C11 H11A 108.6
C12 C11 H11A 108.6
N1 C11 H11B 108.6
C12 C11 H11B 108.6
H11A C11 H11B 107.6
C13 C12 C17 116.91(15)
C13 C12 C11 121.54(14)
C17 C12 C11 121.54(15)
F1 C13 C12 118.65(15)
F1 C13 C14 117.28(16)
C12 C13 C14 124.07(16)
C15 C14 C13 116.87(18)
C15 C14 H14 121.6
C13 C14 H14 121.6
F2 C15 C14 120.1(2)
F2 C15 C16 118.81(19)
C14 C15 C16 121.11(17)
F3 C16 C15 118.92(19)
F3 C16 C17 119.8(2)
C15 C16 C17 121.31(17)
C16 C17 C12 119.69(18)
C16 C17 H17 120.2
C12 C17 H17 120.2

loop_
_geom_bond_atom_site_label_1
_geom_bond_atom_site_label_2
_geom_bond_distance
S1 O4 1.4281(11)
S1 O3 1.4292(11)
S1 N1 1.6420(13)
S1 C1 1.7427(14)
F1 C13 1.348(2)
F2 C15 1.342(2)
F3 C16 1.350(2)
O1 C10 1.2998(19)
O1 H1 0.84(3)
O2 C10 1.207(2)
N1 C8 1.3923(18)
N1 C11 1.4765(19)
C1 C2 1.388(2)
C1 C6 1.4049(19)
C2 C3 1.379(2)
C2 H2 0.9300
C3 C4 1.385(2)
C3 H3 0.9300
C4 C5 1.383(2)
C4 H4 0.9300
C5 C6 1.403(2)
C5 H5 0.9300
C6 C7 1.457(2)
C7 C8 1.345(2)
C7 C9 1.5076(19)
C8 H8 0.9300
C9 C10 1.503(2)
C9 H9A 0.9700
C9 H9B 0.9700
C11 C12 1.509(2)
C11 H11A 0.9700
C11 H11B 0.9700
C12 C13 1.379(2)
C12 C17 1.391(2)
C13 C14 1.380(2)
C14 C15 1.365(3)
C14 H14 0.9300
C15 C16 1.366(3)
C16 C17 1.372(3)
C17 H17 0.9300

loop_
_geom_hbond_atom_site_label_D
_geom_hbond_atom_site_label_H
_geom_hbond_atom_site_label_A
_geom_hbond_site_symmetry_A
_geom_hbond_distance_DH
_geom_hbond_distance_HA
_geom_hbond_distance_DA
_geom_hbond_angle_DHA
_geom_hbond_publ_flag
O1 H1 O2 3_667 0.84(3) 1.83(3) 2.675(2) 179(3) y
C8 H8 O3 4_665 0.93 2.55 3.211(2) 129 y
C9 H9A O3 4_665 0.97 2.30 3.207(2) 155 y
C11 H11A O3 . 0.97 2.47 2.877(2) 105 n
C11 H11B F1 . 0.97 2.47 2.818(2) 101 n
C11 H11B O4 4_666 0.97 2.40 3.162(2) 135 y

loop_
_cod_related_entry_id
_cod_related_entry_database
_cod_related_entry_code
1 ChemSpider 30657705
